data_4073770
loop_
_publ_author_name
'Liao, Chuang-Yi'
'Chan, Kai-Ting'
'Chang, Yu-Chuan'
'Chen, Chih-Yuan'
'Tu, Cheng-Yi'
'Hu, Ching-Han'
'Lee, Hon Man'

_publ_section_title
;
 Unexpected Solvent-Induced Cis/Trans Isomerization and Catalytic
 Application of a Bis-bidentate Nickel(II) Complex with N-Heterocyclic
 Carbene and Amido Functionalities
;
_journal_issue 24
_journal_name_full Organometallics
_journal_page_first 5826
_journal_paper_doi 10.1021/om700607m
_journal_volume 26
_journal_year 2007
_chemical_formula_moiety 'C38 H34 N8 Ni O4, 2(C3 H7 N O)'
_chemical_formula_sum 'C44 H48 N10 Ni O6'
_chemical_formula_weight 871.63
_space_group_IT_number 14
_symmetry_cell_setting monoclinic
_symmetry_Int_Tables_number 14
_symmetry_space_group_name_Hall '-P 2yn'
_symmetry_space_group_name_H-M 'P 1 21/n 1'
_atom_sites_solution_hydrogens geom
_atom_sites_solution_primary direct
_atom_sites_solution_secondary difmap
_audit_creation_method SHELXL-97
_cell_angle_alpha 90.00
_cell_angle_beta 112.732(7)
_cell_angle_gamma 90.00
_cell_formula_units_Z 4
_cell_length_a 17.657(4)
_cell_length_b 14.385(3)
_cell_length_c 17.884(4)
_cell_measurement_temperature 150(2)
_cell_volume 4189.6(16)
_computing_cell_refinement 'SAINT v6.280a (Bruker, 2004)'
_computing_data_collection 'APEX2 v1.0-22 (Bruker, 2004)'
_computing_data_reduction 'SAINT v6.280a (Bruker, 2004)'
_computing_molecular_graphics 'SHELXTL 5.1'
_computing_publication_material 'SHELXTL 5.1'
_computing_structure_refinement 'SHELXTL 5.1'
_computing_structure_solution 'SHELXTL 5.1 (Sheldrick, 1998)'
_diffrn_ambient_temperature 150(2)
_diffrn_measured_fraction_theta_full 1.000
_diffrn_measured_fraction_theta_max 1.000
_diffrn_measurement_device_type 'Bruker SMART APEX II'
_diffrn_measurement_method \w
_diffrn_radiation_monochromator graphite
_diffrn_radiation_probe x-ray
_diffrn_radiation_type MoK\a
_diffrn_radiation_wavelength 0.71073
_diffrn_reflns_av_R_equivalents 0.3750
_diffrn_reflns_av_sigmaI/netI 0.3121
_diffrn_reflns_limit_h_max 22
_diffrn_reflns_limit_h_min -22
_diffrn_reflns_limit_k_max 18
_diffrn_reflns_limit_k_min -18
_diffrn_reflns_limit_l_max 22
_diffrn_reflns_limit_l_min -22
_diffrn_reflns_number 52917
_diffrn_reflns_theta_full 27.00
_diffrn_reflns_theta_max 27.00
_diffrn_reflns_theta_min 1.88
_diffrn_source 'fine-focus sealed tube'
_diffrn_standards_decay_% 0
_diffrn_standards_interval_count 0
_diffrn_standards_interval_time 0
_diffrn_standards_number 0
_exptl_absorpt_coefficient_mu 0.525
_exptl_absorpt_correction_T_max 0.9896
_exptl_absorpt_correction_T_min 0.8542
_exptl_absorpt_correction_type multi-scan
_exptl_absorpt_process_details 'SADABS 2.10 (Sheldrick, 2003)'
_exptl_crystal_colour yellow
_exptl_crystal_density_diffrn 1.382
_exptl_crystal_density_method 'not measured'
_exptl_crystal_description rod
_exptl_crystal_F_000 1832
_exptl_crystal_size_max 0.31
_exptl_crystal_size_mid 0.05
_exptl_crystal_size_min 0.02
_refine_diff_density_max 0.790
_refine_diff_density_min -0.450
_refine_diff_density_rms 0.092
_refine_ls_extinction_method none
_refine_ls_goodness_of_fit_ref 0.840
_refine_ls_hydrogen_treatment constr
_refine_ls_matrix_type full
_refine_ls_number_parameters 554
_refine_ls_number_reflns 9147
_refine_ls_number_restraints 1
_refine_ls_restrained_S_all 0.842
_refine_ls_R_factor_all 0.2427
_refine_ls_R_factor_gt 0.0718
_refine_ls_shift/su_max 0.001
_refine_ls_shift/su_mean 0.000
_refine_ls_structure_factor_coef Fsqd
_refine_ls_weighting_details 'calc w=1/[\s^2^(Fo^2^)+(0.0567P)^2^+0.0000P] where P=(Fo^2^+2Fc^2^)/3'
_refine_ls_weighting_scheme calc
_refine_ls_wR_factor_gt 0.1260
_refine_ls_wR_factor_ref 0.1658
_reflns_number_gt 3078
_reflns_number_total 9147
_reflns_threshold_expression I>2\s
_cod_data_source_file om700607m-file002.cif
_cod_data_source_block 2e
_cod_original_cell_volume 4189.4(16)
_cod_original_sg_symbol_H-M 'P 21/n'
_cod_database_code 4073770

loop_
_symmetry_equiv_pos_as_xyz
'x, y, z'
'-x+1/2, y+1/2, -z+1/2'
'-x, -y, -z'
'x-1/2, -y-1/2, z-1/2'

loop_
_atom_site_label
_atom_site_type_symbol
_atom_site_fract_x
_atom_site_fract_y
_atom_site_fract_z
_atom_site_U_iso_or_equiv
_atom_site_adp_type
_atom_site_occupancy
_atom_site_symmetry_multiplicity
_atom_site_calc_flag
_atom_site_refinement_flags
C1 C 0.6544(3) 0.9984(4) 0.7355(3) 0.0188(13) Uani 1 1 d .
C2 C 0.6490(3) 1.1049(4) 0.6404(3) 0.0269(14) Uani 1 1 d .
H2 H 0.6388 1.1322 0.5890 0.032 Uiso 1 1 calc R
C3 C 0.6839(3) 1.1464(4) 0.7141(3) 0.0270(15) Uani 1 1 d .
H3 H 0.7029 1.2088 0.7244 0.032 Uiso 1 1 calc R
C4 C 0.5880(3) 0.9449(4) 0.5950(3) 0.0294(15) Uani 1 1 d .
H4A H 0.6269 0.8947 0.5961 0.035 Uiso 1 1 calc R
H4B H 0.5678 0.9736 0.5405 0.035 Uiso 1 1 calc R
C5 C 0.5154(3) 0.9027(3) 0.6097(4) 0.0251(14) Uani 1 1 d .
C6 C 0.4653(3) 0.8540(4) 0.7097(3) 0.0242(14) Uani 1 1 d .
C7 C 0.3974(4) 0.8019(4) 0.6624(4) 0.0322(16) Uani 1 1 d .
H7 H 0.3914 0.7852 0.6090 0.039 Uiso 1 1 calc R
C8 C 0.3388(4) 0.7738(5) 0.6900(4) 0.0476(19) Uani 1 1 d .
H8 H 0.2938 0.7370 0.6565 0.057 Uiso 1 1 calc R
C9 C 0.3451(4) 0.7989(5) 0.7659(4) 0.055(2) Uani 1 1 d .
H9 H 0.3041 0.7805 0.7850 0.066 Uiso 1 1 calc R
C10 C 0.4114(4) 0.8511(5) 0.8145(4) 0.055(2) Uani 1 1 d .
H10 H 0.4160 0.8683 0.8673 0.066 Uiso 1 1 calc R
C11 C 0.4710(4) 0.8786(4) 0.7872(4) 0.0394(16) Uani 1 1 d .
H11 H 0.5163 0.9145 0.8214 0.047 Uiso 1 1 calc R
C12 C 0.7249(3) 1.0950(4) 0.8587(3) 0.0273(15) Uani 1 1 d .
H12A H 0.7371 1.1620 0.8692 0.033 Uiso 1 1 calc R
H12B H 0.7776 1.0607 0.8807 0.033 Uiso 1 1 calc R
C13 C 0.6704(4) 1.0632(4) 0.9025(3) 0.0257(14) Uani 1 1 d .
C14 C 0.6847(4) 1.0004(4) 1.0382(4) 0.0331(16) Uani 1 1 d .
C15 C 0.6070(4) 0.9630(4) 1.0153(4) 0.0401(17) Uani 1 1 d .
H15 H 0.5697 0.9652 0.9602 0.048 Uiso 1 1 calc R
C16 C 0.5840(4) 0.9220(4) 1.0736(4) 0.0479(19) Uani 1 1 d .
H16 H 0.5309 0.8955 1.0586 0.058 Uiso 1 1 calc R
C17 C 0.6390(5) 0.9199(5) 1.1539(4) 0.057(2) Uani 1 1 d .
H17 H 0.6232 0.8924 1.1940 0.068 Uiso 1 1 calc R
C18 C 0.7157(5) 0.9571(5) 1.1757(4) 0.054(2) Uani 1 1 d .
H18 H 0.7534 0.9551 1.2306 0.065 Uiso 1 1 calc R
C19 C 0.7382(4) 0.9976(4) 1.1177(4) 0.0419(17) Uani 1 1 d .
H19 H 0.7914 1.0239 1.1329 0.050 Uiso 1 1 calc R
C20 C 0.7539(3) 0.8752(4) 0.8320(3) 0.0203(13) Uani 1 1 d .
C21 C 0.8672(4) 0.8257(4) 0.9408(4) 0.0278(15) Uani 1 1 d .
H21 H 0.8999 0.7970 0.9907 0.033 Uiso 1 1 calc R
C22 C 0.8941(3) 0.8713(4) 0.8896(3) 0.0293(14) Uani 1 1 d .
H22 H 0.9497 0.8815 0.8969 0.035 Uiso 1 1 calc R
C23 C 0.7251(3) 0.7838(4) 0.9356(3) 0.0286(15) Uani 1 1 d .
H23A H 0.6907 0.8310 0.9478 0.034 Uiso 1 1 calc R
H23B H 0.7565 0.7497 0.9863 0.034 Uiso 1 1 calc R
C24 C 0.6704(3) 0.7160(4) 0.8713(4) 0.0265(15) Uani 1 1 d .
C25 C 0.5844(3) 0.6868(4) 0.7359(3) 0.0216(13) Uani 1 1 d .
C26 C 0.5234(3) 0.6320(4) 0.7443(3) 0.0311(15) Uani 1 1 d .
H26 H 0.5140 0.6342 0.7931 0.037 Uiso 1 1 calc R
C27 C 0.4763(4) 0.5742(4) 0.6817(4) 0.0349(16) Uani 1 1 d .
H27 H 0.4349 0.5369 0.6883 0.042 Uiso 1 1 calc R
C28 C 0.4880(4) 0.5697(4) 0.6112(4) 0.0319(16) Uani 1 1 d .
H28 H 0.4548 0.5300 0.5687 0.038 Uiso 1 1 calc R
C29 C 0.5489(3) 0.6234(4) 0.6013(3) 0.0311(14) Uani 1 1 d .
H29 H 0.5577 0.6200 0.5522 0.037 Uiso 1 1 calc R
C30 C 0.5965(3) 0.6818(4) 0.6628(3) 0.0278(15) Uani 1 1 d .
H30 H 0.6378 0.7188 0.6557 0.033 Uiso 1 1 calc R
C31 C 0.8333(3) 0.9526(4) 0.7570(3) 0.0255(14) Uani 1 1 d .
H31A H 0.8920 0.9664 0.7705 0.031 Uiso 1 1 calc R
H31B H 0.8038 1.0126 0.7502 0.031 Uiso 1 1 calc R
C32 C 0.7991(3) 0.8988(4) 0.6779(3) 0.0265(15) Uani 1 1 d .
C33 C 0.7771(4) 0.9153(4) 0.5341(4) 0.0309(16) Uani 1 1 d .
C34 C 0.7364(4) 0.9743(4) 0.4701(4) 0.0361(16) Uani 1 1 d .
H34 H 0.7235 1.0358 0.4807 0.043 Uiso 1 1 calc R
C35 C 0.7143(4) 0.9450(5) 0.3907(4) 0.0439(18) Uani 1 1 d .
H35 H 0.6854 0.9857 0.3471 0.053 Uiso 1 1 calc R
C36 C 0.7343(4) 0.8563(5) 0.3750(4) 0.0475(19) Uani 1 1 d .
H36 H 0.7207 0.8365 0.3206 0.057 Uiso 1 1 calc R
C37 C 0.7740(4) 0.7966(4) 0.4382(4) 0.0409(18) Uani 1 1 d .
H37 H 0.7860 0.7350 0.4271 0.049 Uiso 1 1 calc R
C38 C 0.7969(4) 0.8254(4) 0.5181(3) 0.0335(16) Uani 1 1 d .
H38 H 0.8257 0.7844 0.5614 0.040 Uiso 1 1 calc R
C39 C 0.5946(4) 0.6661(5) 0.3781(5) 0.0445(18) Uani 1 1 d .
H39 H 0.5949 0.6331 0.3322 0.053 Uiso 1 1 calc R
C40 C 0.5620(4) 0.8054(4) 0.4354(4) 0.0469(19) Uani 1 1 d .
H40A H 0.6065 0.7831 0.4846 0.070 Uiso 1 1 calc R
H40B H 0.5097 0.8003 0.4421 0.070 Uiso 1 1 calc R
H40C H 0.5720 0.8706 0.4260 0.070 Uiso 1 1 calc R
C41 C 0.5174(4) 0.7862(5) 0.2840(4) 0.055(2) Uani 1 1 d .
H41A H 0.5304 0.7475 0.2455 0.083 Uiso 1 1 calc R
H41B H 0.5360 0.8500 0.2821 0.083 Uiso 1 1 calc R
H41C H 0.4579 0.7860 0.2697 0.083 Uiso 1 1 calc R
C42 C 0.5225(7) 0.5919(9) 1.1191(7) 0.184(7) Uani 1 1 d D
H42 H 0.4663 0.5745 1.1001 0.220 Uiso 1 1 calc R
C43 C 0.6297(7) 0.6525(7) 1.0864(9) 0.194(7) Uani 1 1 d .
H43A H 0.6330 0.7194 1.0972 0.291 Uiso 1 1 calc R
H43B H 0.6446 0.6400 1.0400 0.291 Uiso 1 1 calc R
H43C H 0.6676 0.6196 1.1342 0.291 Uiso 1 1 calc R
C44 C 0.5008(8) 0.6305(10) 0.9784(7) 0.211(7) Uani 1 1 d .
H44A H 0.4428 0.6234 0.9698 0.317 Uiso 1 1 calc R
H44B H 0.5164 0.5813 0.9493 0.317 Uiso 1 1 calc R
H44C H 0.5092 0.6913 0.9581 0.317 Uiso 1 1 calc R
N1 N 0.6313(3) 1.0148(3) 0.6554(3) 0.0231(11) Uani 1 1 d .
N2 N 0.6865(3) 1.0796(3) 0.7718(3) 0.0242(12) Uani 1 1 d .
N3 N 0.5312(2) 0.8817(3) 0.6878(2) 0.0190(10) Uani 1 1 d .
N4 N 0.7144(3) 1.0399(3) 0.9812(3) 0.0304(12) Uani 1 1 d .
H4 H 0.7676 1.0504 0.9992 0.036 Uiso 1 1 calc R
N5 N 0.7816(3) 0.8292(3) 0.9053(3) 0.0249(12) Uani 1 1 d .
N6 N 0.8250(3) 0.9005(3) 0.8245(3) 0.0244(12) Uani 1 1 d .
N7 N 0.6329(3) 0.7505(3) 0.7968(3) 0.0207(11) Uani 1 1 d .
N8 N 0.8009(3) 0.9482(3) 0.6143(3) 0.0315(13) Uani 1 1 d .
H8A H 0.8184 1.0060 0.6238 0.038 Uiso 1 1 calc R
N9 N 0.5589(3) 0.7491(4) 0.3659(3) 0.0374(14) Uani 1 1 d .
N10 N 0.5542(5) 0.6235(5) 1.0699(5) 0.087(2) Uani 1 1 d .
Ni1 Ni 0.64346(5) 0.87871(5) 0.76681(4) 0.0242(2) Uani 1 1 d .
O1 O 0.4506(2) 0.8899(3) 0.5491(2) 0.0377(11) Uani 1 1 d .
O2 O 0.5961(2) 1.0602(3) 0.8690(2) 0.0376(11) Uani 1 1 d .
O3 O 0.6638(2) 0.6355(2) 0.8961(2) 0.0320(10) Uani 1 1 d .
O4 O 0.7738(2) 0.8184(3) 0.6726(2) 0.0340(11) Uani 1 1 d .
O5 O 0.6276(2) 0.6288(3) 0.4454(3) 0.0429(11) Uani 1 1 d .
O6 O 0.5700(6) 0.5847(5) 1.1957(4) 0.168(4) Uani 1 1 d D

loop_
_atom_site_aniso_label
_atom_site_aniso_U_11
_atom_site_aniso_U_22
_atom_site_aniso_U_33
_atom_site_aniso_U_23
_atom_site_aniso_U_13
_atom_site_aniso_U_12
C1 0.019(3) 0.015(3) 0.022(3) 0.001(3) 0.007(3) -0.001(3)
C2 0.038(4) 0.018(3) 0.026(4) 0.006(3) 0.014(3) 0.000(3)
C3 0.037(4) 0.018(3) 0.028(4) 0.003(3) 0.014(3) 0.000(3)
C4 0.031(4) 0.034(4) 0.023(4) 0.002(3) 0.011(3) -0.001(3)
C5 0.026(4) 0.017(3) 0.029(4) 0.003(3) 0.008(3) 0.002(3)
C6 0.029(4) 0.019(3) 0.023(3) 0.004(3) 0.009(3) 0.005(3)
C7 0.039(4) 0.028(4) 0.027(4) -0.012(3) 0.009(3) -0.004(3)
C8 0.043(5) 0.056(5) 0.049(5) 0.003(4) 0.023(4) -0.010(4)
C9 0.057(5) 0.062(5) 0.057(5) 0.007(4) 0.035(5) -0.018(4)
C10 0.066(5) 0.064(5) 0.049(5) -0.006(4) 0.039(4) -0.019(4)
C11 0.039(4) 0.038(4) 0.042(4) -0.004(4) 0.016(3) -0.011(4)
C12 0.036(4) 0.018(3) 0.027(4) 0.002(3) 0.011(3) -0.002(3)
C13 0.035(4) 0.016(3) 0.025(4) -0.002(3) 0.009(3) 0.004(3)
C14 0.047(4) 0.032(4) 0.025(4) 0.003(3) 0.018(4) 0.005(3)
C15 0.047(5) 0.042(4) 0.029(4) 0.001(3) 0.013(4) -0.005(4)
C16 0.052(5) 0.047(4) 0.052(5) 0.002(4) 0.027(4) -0.006(4)
C17 0.062(5) 0.068(5) 0.052(5) 0.013(4) 0.034(5) 0.002(4)
C18 0.057(5) 0.069(5) 0.036(4) 0.016(4) 0.017(4) -0.003(4)
C19 0.046(4) 0.049(4) 0.030(4) 0.005(4) 0.014(4) 0.004(4)
C20 0.030(3) 0.010(3) 0.022(3) -0.009(3) 0.011(3) -0.004(3)
C21 0.030(4) 0.023(3) 0.029(4) -0.004(3) 0.010(3) -0.002(3)
C22 0.021(3) 0.027(3) 0.031(4) 0.000(3) 0.000(3) -0.001(3)
C23 0.040(4) 0.023(3) 0.027(4) 0.003(3) 0.018(3) -0.003(3)
C24 0.028(4) 0.022(3) 0.031(4) 0.005(3) 0.013(3) 0.000(3)
C25 0.018(3) 0.020(3) 0.022(4) 0.006(3) 0.002(3) 0.007(3)
C26 0.035(4) 0.028(4) 0.028(4) 0.003(3) 0.011(3) 0.007(3)
C27 0.026(4) 0.027(4) 0.050(5) 0.003(3) 0.012(3) -0.002(3)
C28 0.035(4) 0.021(3) 0.032(4) 0.004(3) 0.004(3) 0.000(3)
C29 0.041(4) 0.023(3) 0.024(3) 0.000(3) 0.007(3) 0.005(3)
C30 0.031(4) 0.020(3) 0.031(4) 0.002(3) 0.011(3) 0.001(3)
C31 0.030(4) 0.022(3) 0.021(3) -0.002(3) 0.007(3) -0.011(3)
C32 0.034(4) 0.028(4) 0.019(3) 0.007(3) 0.013(3) 0.003(3)
C33 0.050(4) 0.022(3) 0.026(4) 0.000(3) 0.021(3) -0.003(3)
C34 0.047(4) 0.029(4) 0.032(4) 0.009(3) 0.015(3) 0.004(3)
C35 0.061(5) 0.046(4) 0.023(4) 0.000(3) 0.014(4) 0.004(4)
C36 0.071(5) 0.048(5) 0.026(4) 0.000(4) 0.022(4) -0.002(4)
C37 0.065(5) 0.023(4) 0.037(4) -0.015(3) 0.023(4) -0.008(3)
C38 0.053(4) 0.024(4) 0.021(4) 0.001(3) 0.012(3) -0.002(3)
C39 0.041(5) 0.040(5) 0.055(5) -0.016(4) 0.021(4) -0.010(4)
C40 0.062(5) 0.040(4) 0.041(4) -0.007(4) 0.022(4) 0.000(4)
C41 0.062(5) 0.070(5) 0.031(4) 0.010(4) 0.014(4) 0.011(4)
C42 0.222(16) 0.229(17) 0.180(14) -0.108(13) 0.166(14) -0.113(13)
C43 0.102(10) 0.077(8) 0.40(2) -0.057(10) 0.091(12) -0.023(7)
C44 0.175(13) 0.32(2) 0.107(11) 0.040(12) 0.018(10) 0.031(14)
N1 0.032(3) 0.012(2) 0.025(3) -0.003(2) 0.012(2) -0.005(2)
N2 0.033(3) 0.014(2) 0.025(3) 0.001(2) 0.011(2) -0.002(2)
N3 0.022(3) 0.013(2) 0.020(3) -0.001(2) 0.006(2) 0.002(2)
N4 0.030(3) 0.035(3) 0.023(3) 0.008(3) 0.007(3) 0.005(2)
N5 0.038(3) 0.014(3) 0.024(3) 0.001(2) 0.013(3) 0.001(2)
N6 0.023(3) 0.024(3) 0.023(3) -0.001(2) 0.006(2) -0.001(2)
N7 0.025(3) 0.017(3) 0.018(3) 0.005(2) 0.005(2) 0.000(2)
N8 0.057(4) 0.018(3) 0.028(3) -0.004(2) 0.025(3) -0.003(3)
N9 0.039(3) 0.044(4) 0.031(3) -0.007(3) 0.016(3) 0.001(3)
N10 0.095(6) 0.093(6) 0.088(6) 0.007(5) 0.050(5) 0.016(5)
Ni1 0.0316(4) 0.0173(4) 0.0222(4) 0.0005(4) 0.0087(3) -0.0004(4)
O1 0.040(3) 0.040(3) 0.023(2) 0.008(2) 0.001(2) -0.011(2)
O2 0.028(3) 0.050(3) 0.034(3) 0.006(2) 0.011(2) 0.001(2)
O3 0.050(3) 0.018(2) 0.025(2) 0.002(2) 0.012(2) -0.005(2)
O4 0.064(3) 0.014(2) 0.029(3) -0.001(2) 0.024(2) -0.006(2)
O5 0.046(3) 0.042(3) 0.042(3) 0.005(3) 0.017(2) 0.001(2)
O6 0.369(13) 0.092(5) 0.079(5) -0.015(5) 0.125(7) -0.015(6)

loop_
_atom_type_symbol
_atom_type_description
_atom_type_scat_dispersion_real
_atom_type_scat_dispersion_imag
_atom_type_scat_source
C C 0.0033 0.0016 'International Tables Vol C Tables 4.2.6.8 and 6.1.1.4'
H H 0.0000 0.0000 'International Tables Vol C Tables 4.2.6.8 and 6.1.1.4'
N N 0.0061 0.0033 'International Tables Vol C Tables 4.2.6.8 and 6.1.1.4'
O O 0.0106 0.0060 'International Tables Vol C Tables 4.2.6.8 and 6.1.1.4'
Ni Ni 0.3393 1.1124 'International Tables Vol C Tables 4.2.6.8 and 6.1.1.4'

loop_
_geom_angle_atom_site_label_1
_geom_angle_atom_site_label_2
_geom_angle_atom_site_label_3
_geom_angle
N1 C1 N2 104.9(4)
N1 C1 Ni1 117.5(4)
N2 C1 Ni1 137.3(4)
C3 C2 N1 106.0(5)
C3 C2 H2 127.0
N1 C2 H2 127.0
C2 C3 N2 106.7(5)
C2 C3 H3 126.7
N2 C3 H3 126.7
N1 C4 C5 112.4(4)
N1 C4 H4A 109.1
C5 C4 H4A 109.1
N1 C4 H4B 109.1
C5 C4 H4B 109.1
H4A C4 H4B 107.9
O1 C5 N3 128.3(5)
O1 C5 C4 117.2(5)
N3 C5 C4 114.5(5)
C7 C6 C11 117.1(5)
C7 C6 N3 126.1(5)
C11 C6 N3 116.7(5)
C8 C7 C6 122.3(6)
C8 C7 H7 118.8
C6 C7 H7 118.8
C9 C8 C7 119.8(7)
C9 C8 H8 120.1
C7 C8 H8 120.1
C8 C9 C10 119.5(7)
C8 C9 H9 120.3
C10 C9 H9 120.3
C11 C10 C9 120.8(6)
C11 C10 H10 119.6
C9 C10 H10 119.6
C10 C11 C6 120.4(6)
C10 C11 H11 119.8
C6 C11 H11 119.8
N2 C12 C13 112.2(4)
N2 C12 H12A 109.2
C13 C12 H12A 109.2
N2 C12 H12B 109.2
C13 C12 H12B 109.2
H12A C12 H12B 107.9
O2 C13 N4 125.4(6)
O2 C13 C12 122.1(5)
N4 C13 C12 112.5(5)
C19 C14 C15 120.2(6)
C19 C14 N4 117.1(6)
C15 C14 N4 122.6(6)
C14 C15 C16 119.3(6)
C14 C15 H15 120.4
C16 C15 H15 120.4
C15 C16 C17 119.6(7)
C15 C16 H16 120.2
C17 C16 H16 120.2
C18 C17 C16 120.5(7)
C18 C17 H17 119.8
C16 C17 H17 119.8
C17 C18 C19 119.6(7)
C17 C18 H18 120.2
C19 C18 H18 120.2
C14 C19 C18 120.8(7)
C14 C19 H19 119.6
C18 C19 H19 119.6
N6 C20 N5 102.7(4)
N6 C20 Ni1 136.0(4)
N5 C20 Ni1 121.0(4)
C22 C21 N5 106.0(5)
C22 C21 H21 127.0
N5 C21 H21 127.0
C21 C22 N6 106.8(5)
C21 C22 H22 126.6
N6 C22 H22 126.6
N5 C23 C24 109.2(4)
N5 C23 H23A 109.8
C24 C23 H23A 109.8
N5 C23 H23B 109.8
C24 C23 H23B 109.8
H23A C23 H23B 108.3
O3 C24 N7 128.0(5)
O3 C24 C23 115.9(5)
N7 C24 C23 116.1(5)
C26 C25 C30 118.3(5)
C26 C25 N7 122.9(5)
C30 C25 N7 118.7(5)
C27 C26 C25 120.1(6)
C27 C26 H26 119.9
C25 C26 H26 119.9
C28 C27 C26 121.4(6)
C28 C27 H27 119.3
C26 C27 H27 119.3
C27 C28 C29 119.7(6)
C27 C28 H28 120.2
C29 C28 H28 120.2
C30 C29 C28 120.0(6)
C30 C29 H29 120.0
C28 C29 H29 120.0
C29 C30 C25 120.5(5)
C29 C30 H30 119.8
C25 C30 H30 119.8
N6 C31 C32 112.0(4)
N6 C31 H31A 109.2
C32 C31 H31A 109.2
N6 C31 H31B 109.2
C32 C31 H31B 109.2
H31A C31 H31B 107.9
O4 C32 N8 123.8(5)
O4 C32 C31 123.5(5)
N8 C32 C31 112.7(5)
C34 C33 C38 119.3(6)
C34 C33 N8 119.4(5)
C38 C33 N8 121.3(5)
C33 C34 C35 120.9(6)
C33 C34 H34 119.6
C35 C34 H34 119.6
C36 C35 C34 119.8(6)
C36 C35 H35 120.1
C34 C35 H35 120.1
C37 C36 C35 119.9(6)
C37 C36 H36 120.1
C35 C36 H36 120.1
C36 C37 C38 120.8(6)
C36 C37 H37 119.6
C38 C37 H37 119.6
C37 C38 C33 119.4(6)
C37 C38 H38 120.3
C33 C38 H38 120.3
O5 C39 N9 124.4(7)
O5 C39 H39 117.8
N9 C39 H39 117.8
N9 C40 H40A 109.5
N9 C40 H40B 109.5
H40A C40 H40B 109.5
N9 C40 H40C 109.5
H40A C40 H40C 109.5
H40B C40 H40C 109.5
N9 C41 H41A 109.5
N9 C41 H41B 109.5
H41A C41 H41B 109.5
N9 C41 H41C 109.5
H41A C41 H41C 109.5
H41B C41 H41C 109.5
N10 C42 O6 118.1(11)
N10 C42 H42 121.0
O6 C42 H42 121.0
N10 C43 H43A 109.5
N10 C43 H43B 109.5
H43A C43 H43B 109.5
N10 C43 H43C 109.5
H43A C43 H43C 109.5
H43B C43 H43C 109.5
N10 C44 H44A 109.5
N10 C44 H44B 109.5
H44A C44 H44B 109.5
N10 C44 H44C 109.5
H44A C44 H44C 109.5
H44B C44 H44C 109.5
C1 N1 C2 111.8(4)
C1 N1 C4 121.5(4)
C2 N1 C4 126.6(5)
C1 N2 C3 110.6(4)
C1 N2 C12 125.6(4)
C3 N2 C12 123.6(4)
C5 N3 C6 118.9(4)
C5 N3 Ni1 120.3(4)
C6 N3 Ni1 120.6(3)
C13 N4 C14 127.9(5)
C13 N4 H4 116.1
C14 N4 H4 116.1
C20 N5 C21 112.1(5)
C20 N5 C23 121.7(5)
C21 N5 C23 126.0(5)
C20 N6 C22 112.4(5)
C20 N6 C31 127.1(5)
C22 N6 C31 120.5(5)
C24 N7 C25 116.3(4)
C24 N7 Ni1 124.3(4)
C25 N7 Ni1 119.4(3)
C32 N8 C33 125.7(5)
C32 N8 H8A 117.1
C33 N8 H8A 117.1
C39 N9 C41 121.1(6)
C39 N9 C40 119.8(6)
C41 N9 C40 119.1(5)
C42 N10 C43 128.7(11)
C42 N10 C44 119.7(10)
C43 N10 C44 111.6(10)
C1 Ni1 C20 90.5(2)
C1 Ni1 N3 87.4(2)
C20 Ni1 N3 173.4(2)
C1 Ni1 N7 177.9(2)
C20 Ni1 N7 89.5(2)
N3 Ni1 N7 92.40(18)

loop_
_geom_bond_atom_site_label_1
_geom_bond_atom_site_label_2
_geom_bond_distance
C1 N1 1.350(6)
C1 N2 1.351(6)
C1 Ni1 1.843(5)
C2 C3 1.358(7)
C2 N1 1.383(6)
C2 H2 0.9500
C3 N2 1.398(6)
C3 H3 0.9500
C4 N1 1.458(6)
C4 C5 1.531(7)
C4 H4A 0.9900
C4 H4B 0.9900
C5 O1 1.249(6)
C5 N3 1.348(6)
C6 C7 1.390(7)
C6 C11 1.397(7)
C6 N3 1.421(7)
C7 C8 1.368(8)
C7 H7 0.9500
C8 C9 1.367(8)
C8 H8 0.9500
C9 C10 1.380(8)
C9 H9 0.9500
C10 C11 1.377(8)
C10 H10 0.9500
C11 H11 0.9500
C12 N2 1.452(6)
C12 C13 1.528(8)
C12 H12A 0.9900
C12 H12B 0.9900
C13 O2 1.214(6)
C13 N4 1.360(7)
C14 C19 1.370(8)
C14 C15 1.381(8)
C14 N4 1.431(7)
C15 C16 1.388(8)
C15 H15 0.9500
C16 C17 1.389(8)
C16 H16 0.9500
C17 C18 1.365(8)
C17 H17 0.9500
C18 C19 1.375(8)
C18 H18 0.9500
C19 H19 0.9500
C20 N6 1.362(6)
C20 N5 1.378(6)
C20 Ni1 1.846(5)
C21 C22 1.353(7)
C21 N5 1.395(7)
C21 H21 0.9500
C22 N6 1.387(6)
C22 H22 0.9500
C23 N5 1.462(6)
C23 C24 1.533(7)
C23 H23A 0.9900
C23 H23B 0.9900
C24 O3 1.262(6)
C24 N7 1.333(6)
C25 C26 1.389(7)
C25 C30 1.405(7)
C25 N7 1.427(6)
C26 C27 1.385(7)
C26 H26 0.9500
C27 C28 1.356(8)
C27 H27 0.9500
C28 C29 1.389(8)
C28 H28 0.9500
C29 C30 1.382(7)
C29 H29 0.9500
C30 H30 0.9500
C31 N6 1.475(6)
C31 C32 1.519(7)
C31 H31A 0.9900
C31 H31B 0.9900
C32 O4 1.230(6)
C32 N8 1.351(6)
C33 C34 1.383(7)
C33 C38 1.398(7)
C33 N8 1.411(7)
C34 C35 1.386(8)
C34 H34 0.9500
C35 C36 1.382(8)
C35 H35 0.9500
C36 C37 1.377(8)
C36 H36 0.9500
C37 C38 1.390(7)
C37 H37 0.9500
C38 H38 0.9500
C39 O5 1.237(7)
C39 N9 1.328(7)
C39 H39 0.9500
C40 N9 1.467(7)
C40 H40A 0.9800
C40 H40B 0.9800
C40 H40C 0.9800
C41 N9 1.462(7)
C41 H41A 0.9800
C41 H41B 0.9800
C41 H41C 0.9800
C42 N10 1.295(12)
C42 O6 1.304(9)
C42 H42 0.9500
C43 N10 1.317(11)
C43 H43A 0.9800
C43 H43B 0.9800
C43 H43C 0.9800
C44 N10 1.544(11)
C44 H44A 0.9800
C44 H44B 0.9800
C44 H44C 0.9800
N3 Ni1 1.939(4)
N4 H4 0.8800
N7 Ni1 1.950(4)
N8 H8A 0.8800
